data_2007169
loop_
_publ_author_name
'Wang, Shanger'
'Brisse, Fran\,cois'
'B\'elanger-Gari\'epy, Francine'
'Donat-Bouillud, Anne'
'Leclerc, Mario'

_publ_section_title
;
 3',4''-Didecyl-2,2':5',2'':5'',2'''-quaterthiophene
;
_journal_issue 4
_journal_name_full 'Acta Crystallographica Section C'
_journal_page_first 553
_journal_page_last 555
_journal_paper_doi 10.1107/S0108270197016302
_journal_volume 54
_journal_year 1998
_chemical_formula_moiety 'C36 H50 S4'
_chemical_formula_sum 'C36 H50 S4'
_chemical_formula_weight 611.00
_chemical_name_systematic
;
3',4"-Didecyl-2,2';5',2";5",2"'-quaterthiophene
;
_space_group_IT_number 15
_symmetry_cell_setting monoclinic
_symmetry_space_group_name_Hall '-C 2yc'
_symmetry_space_group_name_H-M 'C 1 2/c 1'
_audit_creation_method 'SHELXL96 (Sheldrick, 1996)'
_cell_angle_alpha 90.00
_cell_angle_beta 109.47(3)
_cell_angle_gamma 90.00
_cell_formula_units_Z 4
_cell_length_a 36.149(11)
_cell_length_b 5.4710(10)
_cell_length_c 18.673(7)
_cell_measurement_reflns_used 25
_cell_measurement_temperature 293(2)
_cell_measurement_theta_max 22
_cell_measurement_theta_min 20
_cell_volume 3481.8(19)
_computing_cell_refinement 'CAD-4 Software'
_computing_data_collection 'CAD-4 Software (Enraf-Nonius, 1989)'
_computing_data_reduction 'NRC-2, NRC-2A (Ahmed et al., 1973)'
_computing_molecular_graphics 'ORTEPII (Johnson, 1976) in NRCVAX'
_computing_publication_material 'NRCVAX and SHELXL96'
_computing_structure_refinement 'NRCVAX (Gabe et al., 1989) and SHELXL96 (Sheldrick, 1996)'
_computing_structure_solution 'SHELXS96 (Sheldrick, 1990)'
_diffrn_ambient_temperature 293(2)
_diffrn_measurement_device_type 'Nonius CAD-4'
_diffrn_measurement_method '\w/2\q scan'
_diffrn_radiation_monochromator graphite
_diffrn_radiation_source 'normal-focus xray tube'
_diffrn_radiation_type CuK\a
_diffrn_radiation_wavelength 1.5418
_diffrn_reflns_av_R_equivalents 0.023
_diffrn_reflns_av_sigmaI/netI 0.0359
_diffrn_reflns_limit_h_max 44
_diffrn_reflns_limit_h_min -44
_diffrn_reflns_limit_k_max 6
_diffrn_reflns_limit_k_min -6
_diffrn_reflns_limit_l_max 22
_diffrn_reflns_limit_l_min -22
_diffrn_reflns_number 12272
_diffrn_reflns_theta_max 69.79
_diffrn_reflns_theta_min 2.59
_diffrn_standards_decay_% 'no decay, variation 1.1'
_diffrn_standards_interval_time 60
_diffrn_standards_number 5
_exptl_absorpt_coefficient_mu 2.66
_exptl_absorpt_correction_T_max .74
_exptl_absorpt_correction_T_min .42
_exptl_absorpt_correction_type integration
_exptl_absorpt_process_details '(ABSORP; Gabe et al., 1989)'
_exptl_crystal_colour 'translucent light-red'
_exptl_crystal_density_diffrn 1.166
_exptl_crystal_density_meas 1.16
_exptl_crystal_density_method flotation_in_aqueous_ZnCl~2~
_exptl_crystal_description platelet
_exptl_crystal_F_000 1320
_exptl_crystal_size_max 0.37
_exptl_crystal_size_mid 0.36
_exptl_crystal_size_min 0.12
_refine_diff_density_max 0.352
_refine_diff_density_min -0.282
_refine_ls_extinction_coef 0.00042(8)
_refine_ls_extinction_method 'SHELXL96 (Sheldrick, 1996)'
_refine_ls_goodness_of_fit_all 0.963
_refine_ls_goodness_of_fit_ref 1.076
_refine_ls_hydrogen_treatment constr
_refine_ls_matrix_type full
_refine_ls_number_parameters 202
_refine_ls_number_reflns 3308
_refine_ls_number_restraints 96
_refine_ls_restrained_S_all 1.003
_refine_ls_restrained_S_obs 1.132
_refine_ls_R_factor_all 0.0623
_refine_ls_R_factor_gt 0.0477
_refine_ls_shift/su_max 0.018
_refine_ls_shift/su_mean 0.001
_refine_ls_structure_factor_coef Fsqd
_refine_ls_weighting_details 'w = 1/[\s^2^(Fo^2^)+(0.0861P)^2^] where P=(Fo^2^+2Fc^2^)/3'
_refine_ls_weighting_scheme calc
_refine_ls_wR_factor_all 0.1404
_refine_ls_wR_factor_ref 0.1326
_reflns_number_gt 2406
_reflns_number_total 3308
_reflns_threshold_expression I>2\s(I)
_cod_data_source_file fg1393.cif
_cod_data_source_block global
_cod_original_cell_volume 3481.8(18)
_cod_original_sg_symbol_H-M 'C 2/c'
_cod_database_code 2007169

loop_
_symmetry_equiv_pos_as_xyz
'x, y, z'
'-x, y, -z+1/2'
'x+1/2, y+1/2, z'
'-x+1/2, y+1/2, -z+1/2'
'-x, -y, -z'
'x, -y, z-1/2'
'-x+1/2, -y+1/2, -z'
'x+1/2, -y+1/2, z-1/2'

loop_
_atom_site_label
_atom_site_fract_x
_atom_site_fract_y
_atom_site_fract_z
_atom_site_U_iso_or_equiv
_atom_site_adp_type
_atom_site_calc_flag
_atom_site_refinement_flags
_atom_site_occupancy
_atom_site_disorder_group
_atom_site_type_symbol
S1 .25980(10) .15820(10) .11890(10) .0554(2) Uani d D 1 . S
C2 .26220(10) .2932(4) .03720(10) .0505(5) Uani d D 1 . C
C3 .28910(10) .4780(4) .05430(10) .0544(6) Uani d D 1 . C
H3 .2941 .5730 .0173 .065 Uiso calc R 1 . H
C4 .30870(10) .5134(4) .1331(2) .0502(5) Uani d D 1 . C
C5 .29570(10) .3498(4) .1757(2) .0502(5) Uani d D 1 . C
S7_a .34040(10) .5001(3) .32140(10) .0739(4) Uani d PD .65 1 S
C8_a .3372(3) .3309(17) .3957(3) .072(2) Uani d PD .65 1 C
H8_a .3524 .3635 .4458 .086 Uiso calc PR .65 1 H
C9_a .3114(4) .148(2) .3766(4) .076(2) Uani d PD .65 1 C
H9_a .3055 .0449 .4109 .092 Uiso calc PR .65 1 H
C10_a .2942(4) .135(2) .2974(6) .112(5) Uani d PD .65 1 C
H10_a .2756 .0169 .2739 .134 Uiso calc PR .65 1 H
C6_a .3066(2) .3079(14) .2563(3) .0423(15) Uani d PD .65 1 C
S7_b .2898(2) .0960(12) .2952(2) .0818(14) Uani d PD .35 2 S
C8_b .3176(6) .175(4) .3855(8) .072(5) Uiso d PD .35 2 C
H8_b .3166 .0926 .4284 .087 Uiso calc PR .35 2 H
C9_b .3411(6) .368(4) .3885(8) .092(6) Uiso d PD .35 2 C
H9_b .3517 .4640 .4317 .110 Uiso calc PR .35 2 H
C10_b .3481(3) .4119(17) .3178(6) .062(3) Uiso d PD .35 2 C
H10_b .3705 .4716 .3099 .074 Uiso calc PR .35 2 H
C6_b .3121(5) .340(3) .2640(8) .062(5) Uiso d PD .35 2 C
C41 .34040(10) .6994(4) .16550(10) .0558(6) Uani d . 1 . C
H41A .3636 .6149 .1978 .067 Uiso calc R 1 . H
H41B .3319 .8093 .1977 .067 Uiso calc R 1 . H
C42 .35220(10) .8526(5) .10870(10) .0573(6) Uani d . 1 . C
H42A .3598 .7452 .0746 .069 Uiso calc R 1 . H
H42B .3298 .9481 .0785 .069 Uiso calc R 1 . H
C43 .38600(10) 1.0230(5) .14780(10) .0632(6) Uani d . 1 . C
H43A .3779 1.1298 .1814 .076 Uiso calc R 1 . H
H43B .4078 .9254 .1792 .076 Uiso calc R 1 . H
C44 .40040(10) 1.1791(5) .0962(2) .0703(7) Uani d . 1 . C
H44A .3794 1.2862 .0671 .084 Uiso calc R 1 . H
H44B .4073 1.0744 .0606 .084 Uiso calc R 1 . H
C45 .43560(10) 1.3317(5) .1389(2) .0741(8) Uani d . 1 . C
H45A .4279 1.4407 .1725 .089 Uiso calc R 1 . H
H45B .4556 1.2235 .1705 .089 Uiso calc R 1 . H
C46 .45350(10) 1.4831(6) .0916(2) .0832(9) Uani d D 1 . C
H46A .4341 1.5994 .0621 .100 Uiso calc R 1 . H
H46B .4603 1.3768 .0563 .100 Uiso calc R 1 . H
C47 .48990(10) 1.6212(7) .1386(2) .0920(10) Uani d D 1 . C
H47A_a .4832 1.7189 .1758 .110 Uiso calc PR .65 1 H
H47B_a .5094 1.5030 .1662 .110 Uiso calc PR .65 1 H
H47A_b .4815 1.7659 .1589 .110 Uiso calc PR .35 2 H
H47B_b .5041 1.5191 .1814 .110 Uiso calc PR .35 2 H
C48_a .50800(10) 1.7848(9) .0959(3) .0773(14) Uiso d PD .65 1 C
H48A_a .4892 1.9097 .0703 .093 Uiso calc PR .65 1 H
H48B_a .5142 1.6902 .0574 .093 Uiso calc PR .65 1 H
C49_a .5454(2) 1.9075(11) .1472(3) .0954(17) Uiso d PD .65 1 C
H49A_a .5569 1.8052 .1915 .115 Uiso calc PR .65 1 H
H49B_a .5384 2.0621 .1647 .115 Uiso calc PR .65 1 H
C50_a .5763(2) 1.9554(15) .1095(5) .140(3) Uiso d PD .65 1 C
H50A_a .5988 2.0331 .1452 .210 Uiso calc PR .65 1 H
H50B_a .5655 2.0600 .0662 .210 Uiso calc PR .65 1 H
H50C_a .5842 1.8032 .0933 .210 Uiso calc PR .65 1 H
C48_b .5178(3) 1.700(2) .0997(6) .0855(17) Uiso d PD .35 2 C
H48A_b .5045 1.8194 .0615 .103 Uiso calc PR .35 2 H
H48B_b .5230 1.5587 .0728 .103 Uiso calc PR .35 2 H
C49_b .5573(3) 1.8076(17) .1462(6) .0855(17) Uiso d PD .35 2 C
H49A_b .5779 1.6932 .1472 .103 Uiso calc PR .35 2 H
H49B_b .5579 1.8319 .1981 .103 Uiso calc PR .35 2 H
C50_b .5654(3) 2.0653(17) .1119(6) .0855(17) Uiso d PD .35 2 C
H50A_b .5921 2.1146 .1375 .128 Uiso calc PR .35 2 H
H50B_b .5480 2.1872 .1193 .128 Uiso calc PR .35 2 H
H50C_b .5612 2.0472 .0586 .128 Uiso calc PR .35 2 H

loop_
_atom_site_aniso_label
_atom_site_aniso_U_11
_atom_site_aniso_U_22
_atom_site_aniso_U_33
_atom_site_aniso_U_12
_atom_site_aniso_U_13
_atom_site_aniso_U_23
S1 .0558(3) .0677(4) .0441(3) -.0100(3) .0185(2) -.0013(3)
C2 .0480(12) .0621(14) .0414(11) -.0017(10) .0148(9) -.0016(10)
C3 .0578(13) .0649(14) .0417(11) -.0046(11) .0182(10) .0022(10)
C4 .0486(12) .0601(14) .0425(10) -.0028(10) .0159(9) -.0001(10)
C5 .0498(12) .0603(13) .0417(11) -.0009(11) .0168(9) -.0021(10)
S7_a .0933(9) .0822(10) .0417(5) -.0100(8) .0167(5) -.0010(6)
C8_a .079(4) .106(5) .0295(17) -.016(3) .019(2) .001(2)
C9_a .100(6) .092(5) .040(2) -.017(4) .027(3) .008(3)
C10_a .117(9) .125(10) .087(7) .001(7) .025(6) -.024(6)
C6_a .044(3) .053(3) .0292(18) -.010(2) .0115(15) -.0043(18)
S7_b .112(3) .097(2) .0396(15) -.019(2) .0294(17) .0058(14)
C41 .0603(14) .0617(15) .0447(11) -.0090(11) .0167(10) -.0023(10)
C42 .0593(14) .0660(15) .0476(11) -.0082(12) .0190(10) -.0018(11)
C43 .0684(16) .0672(16) .0556(13) -.0145(13) .0227(12) -.0033(12)
C44 .0749(17) .0757(18) .0630(15) -.0137(14) .0266(13) .0006(13)
C45 .0756(18) .0795(19) .0706(16) -.0175(15) .0290(14) -.0035(14)
C46 .085(2) .095(2) .0731(17) -.0257(17) .0314(16) -.0007(17)
C47 .093(2) .106(3) .0779(19) -.035(2) .0309(17) -.0059(19)

loop_
_atom_type_symbol
_atom_type_description
_atom_type_scat_dispersion_real
_atom_type_scat_dispersion_imag
_atom_type_scat_source
S S 0.3331 0.5567 'International Tables Vol C Tables 4.2.6.8 and 6.1.1.4'
C C 0.0181 0.0091 'International Tables Vol C Tables 4.2.6.8 and 6.1.1.4'
H H 0.0000 0.0000 'International Tables Vol C Tables 4.2.6.8 and 6.1.1.4'

loop_
_geom_angle_atom_site_label_1
_geom_angle_atom_site_label_2
_geom_angle_atom_site_label_3
_geom_angle_site_symmetry_1
_geom_angle_site_symmetry_3
_geom_angle
_geom_angle_publ_flag
C2 S1 C5 . . 91.90(10) y
C3 C2 C2 . 7 128.5(3) ?
C3 C2 S1 . . 110.6(2) y
C2 C2 S1 7 . 120.9(2) y
C2 C3 C4 . . 114.5(2) ?
C2 C3 H3 . . 122.74 ?
C4 C3 H3 . . 122.74 ?
C5 C4 C3 . . 111.1(2) ?
C5 C4 C41 . . 124.7(2) y
C3 C4 C41 . . 124.2(2) y
C4 C5 C6_a . . 132.7(4) ?
C4 C5 C6_b . . 123.3(5) ?
C4 C5 S1 . . 111.8(2) y
C6_a C5 S1 . . 115.5(3) y
C6_b C5 S1 . . 124.9(5) y
C8_a S7_a C6_a . . 91.0(3) y
C9_a C8_a S7_a . . 115.0(4) y
C9_a C8_a H8_a . . 122.5 ?
S7_a C8_a H8_a . . 122.5 ?
C8_a C9_a C10_a . . 110.1(7) ?
C8_a C9_a H9_a . . 124.9 ?
C10_a C9_a H9_a . . 124.9 ?
C6_a C10_a C9_a . . 116.1(9) ?
C6_a C10_a H10_a . . 122.0 ?
C9_a C10_a H10_a . . 122.0 ?
C10_a C6_a C5 . . 131.5(7) ?
C10_a C6_a S7_a . . 107.7(6) y
C5 C6_a S7_a . . 120.8(4) y
C8_b S7_b C6_b . . 87.2(7) y
C9_b C8_b S7_b . . 113.3(12) y
C9_b C8_b H8_b . . 123.4 ?
S7_b C8_b H8_b . . 123.4 ?
C8_b C9_b C10_b . . 113.1(13) ?
C8_b C9_b H9_b . . 123.4 ?
C10_b C9_b H9_b . . 123.4 ?
C6_b C10_b C9_b . . 101.7(10) ?
C6_b C10_b H10_b . . 129.2 ?
C9_b C10_b H10_b . . 129.2 ?
C10_b C6_b C5 . . 132.9(11) ?
C10_b C6_b S7_b . . 113.0(9) y
C5 C6_b S7_b . . 108.8(7) y
C4 C41 C42 . . 116.49(18) ?
C4 C41 H41A . . 108.17 ?
C42 C41 H41A . . 108.17 ?
C4 C41 H41B . . 108.17 ?
C42 C41 H41B . . 108.17 ?
H41A C41 H41B . . 107.3 ?
C43 C42 C41 . . 111.73(19) ?
C43 C42 H42A . . 109.27 ?
C41 C42 H42A . . 109.27 ?
C43 C42 H42B . . 109.27 ?
C41 C42 H42B . . 109.27 ?
H42A C42 H42B . . 107.9 ?
C44 C43 C42 . . 115.8(2) ?
C44 C43 H43A . . 108.32 ?
C42 C43 H43A . . 108.33 ?
C44 C43 H43B . . 108.33 ?
C42 C43 H43B . . 108.33 ?
H43A C43 H43B . . 107.4 ?
C43 C44 C45 . . 112.7(2) ?
C43 C44 H44A . . 109.05 ?
C45 C44 H44A . . 109.05 ?
C43 C44 H44B . . 109.05 ?
C45 C44 H44B . . 109.05 ?
H44A C44 H44B . . 107.8 ?
C46 C45 C44 . . 116.5(2) ?
C46 C45 H45A . . 108.16 ?
C44 C45 H45A . . 108.16 ?
C46 C45 H45B . . 108.16 ?
C44 C45 H45B . . 108.16 ?
H45A C45 H45B . . 107.3 ?
C45 C46 C47 . . 113.3(3) ?
C45 C46 H46A . . 108.91 ?
C47 C46 H46A . . 108.9 ?
C45 C46 H46B . . 108.91 ?
C47 C46 H46B . . 108.91 ?
H46A C46 H46B . . 107.7 ?
C48_a C47 C46 . . 116.3(3) ?
C48_b C47 C46 . . 117.4(5) ?
C48_a C47 H47A_a . . 108.2 ?
C46 C47 H47A_a . . 108.22 ?
C48_a C47 H47B_a . . 108.2 ?
C46 C47 H47B_a . . 108.2 ?
H47A_a C47 H47B_a . . 107.4 ?
C48_b C47 H47A_b . . 108.0 ?
C46 C47 H47A_b . . 108.0 ?
C48_b C47 H47B_b . . 108.0 ?
C46 C47 H47B_b . . 107.95 ?
H47A_b C47 H47B_b . . 107.2 ?
C47 C48_a C49_a . . 112.6(4) ?
C47 C48_a H48A_a . . 109.1 ?
C49_a C48_a H48A_a . . 109.1 ?
C47 C48_a H48B_a . . 109.1 ?
C49_a C48_a H48B_a . . 109.1 ?
H48A_a C48_a H48B_a . . 107.8 ?
C48_a C49_a C50_a . . 114.6(5) ?
C48_a C49_a H49A_a . . 108.6 ?
C50_a C49_a H49A_a . . 108.6 ?
C48_a C49_a H49B_a . . 108.6 ?
C50_a C49_a H49B_a . . 108.6 ?
H49A_a C49_a H49B_a . . 107.6 ?
C49_a C50_a H50A_a . . 109.5 ?
C49_a C50_a H50B_a . . 109.5 ?
H50A_a C50_a H50B_a . . 109.5 ?
C49_a C50_a H50C_a . . 109.5 ?
H50A_a C50_a H50C_a . . 109.5 ?
H50B_a C50_a H50C_a . . 109.5 ?
C47 C48_b C49_b . . 119.5(8) ?
C47 C48_b H48A_b . . 107.5 ?
C49_b C48_b H48A_b . . 107.5 ?
C47 C48_b H48B_b . . 107.5 ?
C49_b C48_b H48B_b . . 107.5 ?
H48A_b C48_b H48B_b . . 107.0 ?
C48_b C49_b C50_b . . 111.9(8) ?
C48_b C49_b H49A_b . . 109.2 ?
C50_b C49_b H49A_b . . 109.2 ?
C48_b C49_b H49B_b . . 109.2 ?
C50_b C49_b H49B_b . . 109.2 ?
H49A_b C49_b H49B_b . . 107.9 ?
C49_b C50_b H50A_b . . 109.5 ?
C49_b C50_b H50B_b . . 109.5 ?
H50A_b C50_b H50B_b . . 109.5 ?
C49_b C50_b H50C_b . . 109.5 ?
H50A_b C50_b H50C_b . . 109.5 ?
H50B_b C50_b H50C_b . . 109.5 ?

loop_
_geom_bond_atom_site_label_1
_geom_bond_atom_site_label_2
_geom_bond_site_symmetry_2
_geom_bond_distance
_geom_bond_publ_flag
S1 C2 . 1.723(2) y
S1 C5 . 1.729(2) y
C2 C3 . 1.364(3) ?
C2 C2 7 1.455(4) ?
C3 C4 . 1.419(3) ?
C3 H3 . .9300 ?
C4 C5 . 1.379(3) ?
C4 C41 . 1.501(3) y
C5 C6_a . 1.442(5) ?
C5 C6_b . 1.557(13) ?
S7_a C8_a . 1.703(7) y
S7_a C6_a . 1.758(7) y
C8_a C9_a . 1.333(8) ?
C8_a H8_a . .9300 ?
C9_a C10_a . 1.403(11) ?
C9_a H9_a . .9300 ?
C10_a C6_a . 1.383(10) ?
C10_a H10_a . .9300 ?
S7_b C8_b . 1.705(13) y
S7_b C6_b . 1.758(12) y
C8_b C9_b . 1.345(13) ?
C8_b H8_b . .9300 ?
C9_b C10_b . 1.447(13) ?
C9_b H9_b . .9300 ?
C10_b C6_b . 1.409(13) ?
C10_b H10_b . .9300 ?
C41 C42 . 1.520(3) ?
C41 H41A . .9700 ?
C41 H41B . .9700 ?
C42 C43 . 1.517(3) ?
C42 H42A . .9700 ?
C42 H42B . .9700 ?
C43 C44 . 1.506(3) ?
C43 H43A . .9700 ?
C43 H43B . .9700 ?
C44 C45 . 1.507(4) ?
C44 H44A . .9700 ?
C44 H44B . .9700 ?
C45 C46 . 1.505(4) ?
C45 H45A . .9700 ?
C45 H45B . .9700 ?
C46 C47 . 1.517(4) ?
C46 H46A . .9700 ?
C46 H46B . .9700 ?
C47 C48_a . 1.487(5) ?
C47 C48_b . 1.490(8) ?
C47 H47A_a . .9700 ?
C47 H47B_a . .9700 ?
C47 H47A_b . .9700 ?
C47 H47B_b . .9700 ?
C48_a C49_a . 1.526(6) ?
C48_a H48A_a . .9700 ?
C48_a H48B_a . .9700 ?
C49_a C50_a . 1.531(8) ?
C49_a H49A_a . .9700 ?
C49_a H49B_a . .9700 ?
C50_a H50A_a . .9600 ?
C50_a H50B_a . .9600 ?
C50_a H50C_a . .9600 ?
C48_b C49_b . 1.521(10) ?
C48_b H48A_b . .9700 ?
C48_b H48B_b . .9700 ?
C49_b C50_b . 1.616(10) ?
C49_b H49A_b . .9700 ?
C49_b H49B_b . .9700 ?
C50_b H50A_b . .9600 ?
C50_b H50B_b . .9600 ?
C50_b H50C_b . .9600 ?

loop_
_geom_torsion_atom_site_label_1
_geom_torsion_atom_site_label_2
_geom_torsion_atom_site_label_3
_geom_torsion_atom_site_label_4
_geom_torsion_site_symmetry_1
_geom_torsion_site_symmetry_4
_geom_torsion
_geom_torsion_publ_flag
C5 S1 C2 C3 . . -0.80(19) ?
C5 S1 C2 C2 . 7 178.8(3) ?
C2 C2 C3 C4 7 . -178.8(3) ?
S1 C2 C3 C4 . . 0.8(3) ?
C2 C3 C4 C5 . . -0.3(3) ?
C2 C3 C4 C41 . . 177.8(2) ?
C3 C4 C5 C6_a . . 178.7(5) ?
C41 C4 C5 C6_a . . 0.6(6) ?
C3 C4 C5 C6_b . . 179.1(9) ?
C41 C4 C5 C6_b . . 1.0(10) ?
C3 C4 C5 S1 . . -0.3(3) ?
C41 C4 C5 S1 . . -178.38(19) ?
C2 S1 C5 C4 . . 0.62(18) ?
C2 S1 C5 C6_a . . -178.6(4) ?
C2 S1 C5 C6_b . . -178.8(10) ?
C6_a S7_a C8_a C9_a . . -3.3(9) ?
S7_a C8_a C9_a C10_a . . 2.9(15) ?
C8_a C9_a C10_a C6_a . . -0.7(19) ?
C9_a C10_a C6_a C5 . . 179.9(10) ?
C9_a C10_a C6_a S7_a . . -1.6(16) ?
C4 C5 C6_a C10_a . . -176.7(10) ?
C6_b C5 C6_a C10_a . . -18E1(10) ?
S1 C5 C6_a C10_a . . 2.3(13) ?
C4 C5 C6_a S7_a . . 5.0(8) ?
C6_b C5 C6_a S7_a . . 3(6) ?
S1 C5 C6_a S7_a . . -176.0(4) ?
C8_a S7_a C6_a C10_a . . 2.6(9) ?
C8_a S7_a C6_a C5 . . -178.7(6) ?
C6_b S7_b C8_b C9_b . . 0(2) ?
S7_b C8_b C9_b C10_b . . -20(3) ?
C8_b C9_b C10_b C6_b . . 34(2) ?
C9_b C10_b C6_b C5 . . 175.2(18) ?
C9_b C10_b C6_b S7_b . . -33.9(17) ?
C4 C5 C6_b C10_b . . -25(2) ?
C6_a C5 C6_b C10_b . . 153(8) ?
S1 C5 C6_b C10_b . . 154.5(14) ?
C4 C5 C6_b S7_b . . -176.6(6) ?
C6_a C5 C6_b S7_b . . 2(5) ?
S1 C5 C6_b S7_b . . 2.7(16) ?
C8_b S7_b C6_b C10_b . . 21.5(16) ?
C8_b S7_b C6_b C5 . . 179.3(14) ?
C5 C4 C41 C42 . . 176.4(2) ?
C3 C4 C41 C42 . . -1.4(3) ?
C4 C41 C42 C43 . . -176.6(2) y
C41 C42 C43 C44 . . 178.7(2) y
C42 C43 C44 C45 . . -176.5(2) y
C43 C44 C45 C46 . . 176.6(3) y
C44 C45 C46 C47 . . -177.1(3) y
C45 C46 C47 C48_a . . -177.0(3) y
C45 C46 C47 C48_b . . 158.0(6) y
C48_b C47 C48_a C49_a . . -79.0(13) ?
C46 C47 C48_a C49_a . . -177.6(4) y
C47 C48_a C49_a C50_a . . 147.7(6) y
C48_a C47 C48_b C49_b . . 95.3(15) ?
C46 C47 C48_b C49_b . . -171.8(7) y
C47 C48_b C49_b C50_b . . -128.6(9) y
